data_9010558
loop_
_publ_author_name
'Johnsen, O.'
'Grice, J. D.'

_publ_section_title
;
 The crystal chemistry of the eudialyte group
 Sample: #15
 Note: additional sites with low but unreported occupancies excluded
 Note: y(M3a) adjusted to satisfy symmetry constraints
;
_journal_name_full 'The Canadian Mineralogist'
_journal_page_first 865
_journal_page_last 891
_journal_volume 37
_journal_year 1999
_chemical_compound_source 'Illimaussaq complex, South Greenland'
_chemical_formula_sum
;Ca5.61 Ce0.24 Cl1.162 Fe3.24 H0.84 K0.3 La0.132 Mn0.24 Na14.04 Nb0.2 Nd0.138
 O75.54 Si25.83 Sr0.06 Y0.12 Zr2.94
;
_chemical_name_mineral Eudialyte
_space_group_IT_number 166
_symmetry_space_group_name_Hall '-R 3 2"'
_symmetry_space_group_name_H-M 'R -3 m :H'
_cell_angle_alpha 90
_cell_angle_beta 90
_cell_angle_gamma 120
_cell_formula_units_Z 3
_cell_length_a 14.242
_cell_length_b 14.242
_cell_length_c 30.004
_cell_volume 5270.499
_database_code_amcsd 0005621
_exptl_crystal_density_diffrn 2.934
_cod_original_sg_symbol_H-M 'R -3 m'
_cod_original_formula_sum
;Ca5.61 Fe3.24 Mn.24 Y.12 Ce.24 La.132 Nd.138 Si25.83 Nb.2 Na14.04 Sr.06 K.3
 Zr2.94 O75.54 Cl1.162 H.84
;
_cod_database_code 9010558

loop_
_space_group_symop_operation_xyz
x,y,z
2/3+x,1/3+y,1/3+z
1/3+x,2/3+y,2/3+z
x,x-y,z
2/3+x,1/3+x-y,1/3+z
1/3+x,2/3+x-y,2/3+z
y,x,-z
2/3+y,1/3+x,1/3-z
1/3+y,2/3+x,2/3-z
-x+y,y,z
2/3-x+y,1/3+y,1/3+z
1/3-x+y,2/3+y,2/3+z
-x,-x+y,-z
2/3-x,1/3-x+y,1/3-z
1/3-x,2/3-x+y,2/3-z
-y,-x,z
2/3-y,1/3-x,1/3+z
1/3-y,2/3-x,2/3+z
x-y,-y,-z
2/3+x-y,1/3-y,1/3-z
1/3+x-y,2/3-y,2/3-z
y,-x+y,-z
2/3+y,1/3-x+y,1/3-z
1/3+y,2/3-x+y,2/3-z
-x+y,-x,z
2/3-x+y,1/3-x,1/3+z
1/3-x+y,2/3-x,2/3+z
-x,-y,-z
2/3-x,1/3-y,1/3-z
1/3-x,2/3-y,2/3-z
-y,x-y,z
2/3-y,1/3+x-y,1/3+z
1/3-y,2/3+x-y,2/3+z
x-y,x,-z
2/3+x-y,1/3+x,1/3-z
1/3+x-y,2/3+x,2/3-z

loop_
_atom_site_label
_atom_site_fract_x
_atom_site_fract_y
_atom_site_fract_z
_atom_site_occupancy
_atom_site_U_iso_or_equiv
_atom_site_type_symbol
_atom_site_attached_hydrogens
CaM1 0.26020 0.26020 0.50000 0.86000 0.01000 Ca 0
FeM1 0.26020 0.26020 0.50000 0.04000 0.01000 Fe 0
MnM1 0.26020 0.26020 0.50000 0.04000 0.01000 Mn 0
YM1 0.26020 0.26020 0.50000 0.02000 0.01000 Y 0
CeM1 0.26020 0.26020 0.50000 0.02000 0.01000 Ce 0
LaM1 0.26020 0.26020 0.50000 0.01000 0.01000 La 0
NdM1 0.26020 0.26020 0.50000 0.01000 0.01000 Nd 0
FeM25_1 0.83333 0.16667 0.16667 0.84000 0.06000 Fe 0
FeM25_2 0.80900 -0.80900 0.17130 0.08000 0.02000 Fe 0
SiM3 0.00000 0.00000 -0.13020 0.26000 0.04000 Si 0
NbM3 0.00000 0.00000 -0.13020 0.02000 0.04000 Nb 0
SiM3a 0.01250 0.00625 0.11470 0.12000 0.04000 Si 0
NbM3a 0.01250 0.00625 0.11470 0.01000 0.04000 Nb 0
Si7 0.00000 0.00000 0.08020 0.29500 0.01000 Si 0
NbSi7 0.00000 0.00000 0.08020 0.02000 0.01000 Nb 0
Na1a 0.22280 -0.22280 0.01330 0.49500 0.04000 Na 0
Na1b 0.24870 -0.24870 -0.00210 0.49500 0.04000 Na 0
NaNa4 0.56400 -0.56400 0.11840 0.82000 0.05000 Na 0
CaNa4 0.56400 -0.56400 0.11840 0.07500 0.05000 Ca 0
SrNa4 0.56400 -0.56400 0.11840 0.01000 0.05000 Sr 0
CeNa4 0.56400 -0.56400 0.11840 0.02000 0.05000 Ce 0
LaNa4 0.56400 -0.56400 0.11840 0.01200 0.05000 La 0
NdNa4 0.56400 -0.56400 0.11840 0.01300 0.05000 Nd 0
KNa4 0.56400 -0.56400 0.11840 0.05000 0.05000 K 0
Na5 0.74380 -0.74380 0.32470 0.53000 0.10000 Na 0
Zr 0.50000 0.50000 0.00000 0.98000 0.01000 Zr 0
Nb 0.50000 0.50000 0.00000 0.02000 0.01000 Nb 0
Si1 0.26320 -0.26320 0.24900 1.00000 0.01000 Si 0
Si3 0.54230 -0.54230 0.24130 1.00000 0.01000 Si 0
Si5 0.94240 0.67280 0.26320 1.00000 0.01000 Si 0
O1 0.27150 -0.27150 0.08900 1.00000 0.02000 O 0
O2 0.44790 -0.44790 0.12250 1.00000 0.02000 O 0
O3 0.42700 -0.42700 0.03460 1.00000 0.03000 O 0
O7 0.23150 0.28460 0.06030 1.00000 0.03000 O 0
O8 0.15340 -0.15340 0.13880 1.00000 0.02000 O 0
O9 -0.39350 -0.60650 0.23840 1.00000 0.05000 O 0
O13 0.43660 0.36540 0.04110 1.00000 0.03000 O 0
O14 0.36690 0.28810 0.12230 1.00000 0.02000 O 0
O15 0.84290 -0.84290 0.05190 1.00000 0.02000 O 0
O19 0.72180 -0.72180 0.16910 0.30000 0.06000 O 0
O20 0.00000 0.00000 0.02780 0.45000 0.02000 O 0
ClX1a 0.00000 0.00000 0.74420 0.29000 0.07000 Cl 0
O-HX1a 0.00000 0.00000 0.74420 0.21000 0.07000 O 0
ClX1b 0.04030 -0.04030 0.77330 0.09700 0.07000 Cl 0
O-HX1b 0.04030 -0.04030 0.77330 0.07000 0.07000 O 0

loop_
_cod_changelog_entry_id
_cod_changelog_entry_author
_cod_changelog_entry_date
_cod_changelog_entry_text
1
;cod-tools version 3.8.0
Id: cif_guess_AMCSD_atom_types 9581 2023-05-17 12:35:41Z saulius
;
2023-05-23T09:22:32+03:00
;Derived atom types and hydrogen counts
from atom names that follow the AMCSD naming convention
(Wat == water, O-H == hydroxyl).
;
2
;cod-tools version 3.10.1
Id: cif_fix_AMCSD_atom_labels 10224 2024-08-07 11:09:31Z saulius
;
2024-08-07T19:40:00+03:00
;Changed the following '_atom_site_label' values:
the first duplicated label 'FeM25'  converted to 'FeM25_1'
duplicated label 'FeM25' at index 8 converted to 'FeM25_2'
;

loop_
_cod_related_entry_id
_cod_related_entry_database
_cod_related_entry_code
1 AMCSD 0005621
